data_7126806
loop_
_publ_author_name
'Dashitsyrenova, Dolgor D.'
'Adonin, Sergey A.'
'Gorokh, Igor D.'
'Kraevaya, Olga A.'
'Pavlova, Alina V.'
'Abramov, Pavel A.'
'Frolova, Lyubov A.'
'Sokolov, Maxim N.'
'Fedin, Vladimir P.'
'Troshin, Pavel A.'

_publ_section_title
;
 Memory devices based on novel alkyl viologen halobismuthate(iii)
 complexes.
;
_journal_issue 64
_journal_name_full 'Chemical communications (Cambridge, England)'
_journal_page_first 9162
_journal_page_last 9165
_journal_paper_doi 10.1039/d0cc03732j
_journal_volume 56
_journal_year 2020
_chemical_formula_sum 'C40 H59 Bi2 Cl10 N4'
_chemical_formula_weight 1368.37
_space_group_crystal_system triclinic
_space_group_IT_number 2
_space_group_name_Hall '-P 1'
_space_group_name_H-M_alt 'P -1'
_atom_sites_solution_hydrogens geom
_atom_sites_solution_primary direct
_atom_sites_solution_secondary difmap
_audit_creation_method SHELXL-2017/1
_audit_update_record
;
2020-05-12 deposited with the CCDC.	2020-07-02 downloaded from the CCDC.
;
_cell_angle_alpha 77.607(5)
_cell_angle_beta 69.581(5)
_cell_angle_gamma 68.028(5)
_cell_formula_units_Z 1
_cell_length_a 11.2548(5)
_cell_length_b 11.3269(7)
_cell_length_c 11.4527(6)
_cell_measurement_reflns_used 5927
_cell_measurement_temperature 130(2)
_cell_measurement_theta_max 29.3070
_cell_measurement_theta_min 3.7380
_cell_volume 1262.94(13)
_computing_cell_refinement 'CrysAlisPro 1.171.38.41 (Rigaku OD, 2015)'
_computing_data_collection 'CrysAlisPro 1.171.38.41 (Rigaku OD, 2015)'
_computing_data_reduction 'CrysAlisPro 1.171.38.41 (Rigaku OD, 2015)'
_computing_molecular_graphics 'ShelXle (H\"ubschle, 2011)'
_computing_publication_material 'CIFTAB-2014 (Sheldrick, 2014)'
_computing_structure_refinement 'SHELXL-2014 (Sheldrick, 2014)'
_computing_structure_solution 'SHELXS-2014 (Sheldrick, 2014)'
_diffrn_ambient_temperature 130(2)
_diffrn_detector 'CCD plate'
_diffrn_detector_area_resol_mean 10.6168
_diffrn_detector_type AtlasS2
_diffrn_measured_fraction_theta_full 0.998
_diffrn_measured_fraction_theta_max 0.835
_diffrn_measurement_device 'four-circle diffractometer'
_diffrn_measurement_device_type 'New Xcalibur, AtlasS2'
_diffrn_measurement_method '\w scans'
_diffrn_radiation_monochromator graphite
_diffrn_radiation_probe x-ray
_diffrn_radiation_source 'fine-focus sealed tube'
_diffrn_radiation_type MoK\a
_diffrn_radiation_wavelength 0.71073
_diffrn_reflns_av_R_equivalents 0.0275
_diffrn_reflns_av_unetI/netI 0.0544
_diffrn_reflns_Laue_measured_fraction_full 0.998
_diffrn_reflns_Laue_measured_fraction_max 0.835
_diffrn_reflns_limit_h_max 14
_diffrn_reflns_limit_h_min -10
_diffrn_reflns_limit_k_max 14
_diffrn_reflns_limit_k_min -15
_diffrn_reflns_limit_l_max 15
_diffrn_reflns_limit_l_min -13
_diffrn_reflns_number 9986
_diffrn_reflns_point_group_measured_fraction_full 0.998
_diffrn_reflns_point_group_measured_fraction_max 0.835
_diffrn_reflns_theta_full 25.500
_diffrn_reflns_theta_max 29.535
_diffrn_reflns_theta_min 3.470
_diffrn_source 'sealed X-ray tube'
_exptl_absorpt_coefficient_mu 7.519
_exptl_absorpt_correction_T_max 1.00000
_exptl_absorpt_correction_T_min 0.72945
_exptl_absorpt_correction_type multi-scan
_exptl_absorpt_process_details
;
CrysAlisPro 1.171.38.41 (Rigaku Oxford Diffraction, 2015)
Empirical absorption correction using spherical harmonics,
implemented in SCALE3 ABSPACK scaling algorithm.
;
_exptl_crystal_colour colorless
_exptl_crystal_density_diffrn 1.799
_exptl_crystal_description block
_exptl_crystal_F_000 663
_exptl_crystal_size_max 0.150
_exptl_crystal_size_mid 0.080
_exptl_crystal_size_min 0.060
_refine_diff_density_max 1.028
_refine_diff_density_min -1.162
_refine_diff_density_rms 0.134
_refine_ls_extinction_method none
_refine_ls_goodness_of_fit_ref 1.001
_refine_ls_hydrogen_treatment constr
_refine_ls_matrix_type full
_refine_ls_number_parameters 244
_refine_ls_number_reflns 5892
_refine_ls_number_restraints 0
_refine_ls_restrained_S_all 1.001
_refine_ls_R_factor_all 0.0331
_refine_ls_R_factor_gt 0.0271
_refine_ls_shift/su_max 0.002
_refine_ls_shift/su_mean 0.000
_refine_ls_structure_factor_coef Fsqd
_refine_ls_weighting_details 'w=1/[\s^2^(Fo^2^)] where P=(Fo^2^+2Fc^2^)/3'
_refine_ls_weighting_scheme calc
_refine_ls_wR_factor_gt 0.0438
_refine_ls_wR_factor_ref 0.0461
_reflns_Friedel_coverage 0.000
_reflns_number_gt 5332
_reflns_number_total 5892
_reflns_threshold_expression >2\s(I)
_cod_data_source_file d0cc03732j2.cif
_cod_data_source_block 3
_cod_depositor_comments 'Adding full bibliography for 7126804--7126807.cif.'
_cod_database_code 7126806
_shelx_shelxl_version_number 2017/1
_shelx_space_group_comment
;
The symmetry employed for this shelxl refinement is uniquely defined
by the following loop, which should always be used as a source of
symmetry information in preference to the above space-group names.
They are only intended as comments.
;
_shelx_estimated_absorpt_t_min 0.398
_shelx_estimated_absorpt_t_max 0.661

loop_
_space_group_symop_operation_xyz
'x, y, z'
'-x, -y, -z'

loop_
_atom_site_label
_atom_site_type_symbol
_atom_site_fract_x
_atom_site_fract_y
_atom_site_fract_z
_atom_site_U_iso_or_equiv
_atom_site_adp_type
_atom_site_occupancy
_atom_site_site_symmetry_order
_atom_site_calc_flag
_atom_site_refinement_flags_posn
_atom_site_refinement_flags_adp
_atom_site_refinement_flags_occupancy
_atom_site_disorder_assembly
_atom_site_disorder_group
C1 C 0.1128(5) 0.8180(5) 1.1030(4) 0.0566(14) Uani 1 1 d . . . . .
H1A H 0.126494 0.744842 1.166245 0.085 Uiso 1 1 calc R U . . .
H1B H 0.091017 0.896830 1.139826 0.085 Uiso 1 1 calc R U . . .
H1C H 0.038789 0.823401 1.073570 0.085 Uiso 1 1 calc R U . . .
C2 C 0.2388(4) 0.8012(4) 0.9945(4) 0.0300(10) Uani 1 1 d . . . . .
H2A H 0.261206 0.720230 0.959506 0.036 Uiso 1 1 calc R U . . .
H2B H 0.313372 0.793573 1.025684 0.036 Uiso 1 1 calc R U . . .
C3 C 0.2286(4) 0.9103(4) 0.8901(3) 0.0267(9) Uani 1 1 d . . . . .
H3A H 0.154536 0.918213 0.858039 0.032 Uiso 1 1 calc R U . . .
H3B H 0.207022 0.991578 0.924216 0.032 Uiso 1 1 calc R U . . .
C4 C 0.3579(3) 0.8886(4) 0.7832(3) 0.0227(9) Uani 1 1 d . . . . .
H4A H 0.380897 0.804979 0.752768 0.027 Uiso 1 1 calc R U . . .
H4B H 0.430607 0.883299 0.815848 0.027 Uiso 1 1 calc R U . . .
C5 C 0.3541(3) 0.9905(4) 0.6731(3) 0.0215(8) Uani 1 1 d . . . . .
H5A H 0.332422 1.074592 0.701961 0.026 Uiso 1 1 calc R U . . .
H5B H 0.443609 0.970896 0.609946 0.026 Uiso 1 1 calc R U . . .
C6 C 0.1427(4) 1.1007(4) 0.6211(3) 0.0217(8) Uani 1 1 d . . . . .
H6A H 0.133994 1.172892 0.656923 0.026 Uiso 1 1 calc R U . . .
C7 C 0.0435(4) 1.1042(4) 0.5767(3) 0.0218(8) Uani 1 1 d . . . . .
H7A H -0.033433 1.178580 0.581789 0.026 Uiso 1 1 calc R U . . .
C8 C 0.0546(3) 0.9987(4) 0.5235(3) 0.0172(8) Uani 1 1 d . . . . .
C9 C 0.1697(4) 0.8946(4) 0.5165(3) 0.0245(9) Uani 1 1 d . . . . .
H9A H 0.181531 0.821661 0.479913 0.029 Uiso 1 1 calc R U . . .
C10 C 0.2674(4) 0.8952(4) 0.5617(3) 0.0238(9) Uani 1 1 d . . . . .
H10A H 0.346611 0.823075 0.555409 0.029 Uiso 1 1 calc R U . . .
C16 C 0.2789(4) 0.4080(4) -0.0048(3) 0.0309(10) Uani 1 1 d . . . . .
H16A H 0.245649 0.385950 -0.059856 0.037 Uiso 1 1 calc R U . . .
C17 C 0.3910(4) 0.4453(4) -0.0528(3) 0.0254(9) Uani 1 1 d . . . . .
H17A H 0.435091 0.447571 -0.140309 0.031 Uiso 1 1 calc R U . . .
C18 C 0.4399(4) 0.4795(4) 0.0254(3) 0.0204(8) Uani 1 1 d . . . . .
C19 C 0.3703(4) 0.4738(4) 0.1530(3) 0.0367(12) Uani 1 1 d . . . . .
H19A H 0.400291 0.496713 0.210097 0.044 Uiso 1 1 calc R U . . .
C20 C 0.2598(4) 0.4357(4) 0.1965(4) 0.0353(11) Uani 1 1 d . . . . .
H20A H 0.213504 0.432945 0.283559 0.042 Uiso 1 1 calc R U . . .
C1B C 0.1460(8) 0.2148(8) 0.1493(8) 0.035(2) Uiso 0.5 1 d . . P A 1
H1BA H 0.168959 0.208253 0.058673 0.042 Uiso 0.5 1 calc R U P A 1
H1BB H 0.069502 0.182627 0.192963 0.042 Uiso 0.5 1 calc R U P A 1
C2B C 0.3363(10) -0.0087(10) 0.2190(9) 0.038(2) Uiso 0.5 1 d . . P A 1
H2BA H 0.294226 -0.047595 0.296588 0.046 Uiso 0.5 1 calc R U P A 1
C11B C 0.4639(9) -0.0986(10) 0.1418(9) 0.039(2) Uiso 0.5 1 d . . P A 1
H11A H 0.481836 -0.184386 0.186602 0.059 Uiso 0.5 1 calc R U P A 1
H11B H 0.453620 -0.101723 0.061124 0.059 Uiso 0.5 1 calc R U P A 1
H11C H 0.538859 -0.067786 0.127679 0.059 Uiso 0.5 1 calc R U P A 1
C13B C 0.2658(10) 0.1290(10) 0.1947(10) 0.033(3) Uiso 0.5 1 d . . P A 1
H13A H 0.339329 0.159904 0.136834 0.040 Uiso 0.5 1 calc R U P A 1
H13B H 0.245388 0.161768 0.275390 0.040 Uiso 0.5 1 calc R U P A 1
C15B C 0.1039(4) 0.3484(4) 0.1691(4) 0.0309(9) Uiso 0.5 1 d . . P A 1
H15A H 0.064730 0.357358 0.259945 0.037 Uiso 0.5 1 calc R U P A 1
H15B H 0.033049 0.398347 0.128509 0.037 Uiso 0.5 1 calc R U P A 1
C1A C 0.1585(7) 0.2122(8) 0.2341(7) 0.0240(17) Uiso 0.5 1 d . . P A 2
H1AA H 0.182678 0.220880 0.306307 0.029 Uiso 0.5 1 calc R U P A 2
H1AB H 0.085352 0.174469 0.267306 0.029 Uiso 0.5 1 calc R U P A 2
C2A C 0.3057(8) -0.0093(9) 0.1745(9) 0.032(2) Uiso 0.5 1 d . . P A 2
H2AA H 0.302040 -0.040818 0.102075 0.039 Uiso 0.5 1 calc R U P A 2
H2AB H 0.232936 -0.025716 0.248027 0.039 Uiso 0.5 1 calc R U P A 2
C11A C 0.4395(10) -0.0880(10) 0.1994(10) 0.042(3) Uiso 0.5 1 d . . P A 2
H11D H 0.447408 -0.178752 0.215031 0.063 Uiso 0.5 1 calc R U P A 2
H11E H 0.513158 -0.075464 0.126368 0.063 Uiso 0.5 1 calc R U P A 2
H11F H 0.443826 -0.060312 0.272801 0.063 Uiso 0.5 1 calc R U P A 2
C13A C 0.2798(9) 0.1197(9) 0.1510(9) 0.027(2) Uiso 0.5 1 d . . P A 2
H13C H 0.272756 0.143532 0.064723 0.033 Uiso 0.5 1 calc R U P A 2
H13D H 0.360093 0.136615 0.150633 0.033 Uiso 0.5 1 calc R U P A 2
C15A C 0.1039(4) 0.3484(4) 0.1691(4) 0.0309(9) Uiso 0.5 1 d . . P A 2
H15C H 0.072057 0.343265 0.100480 0.037 Uiso 0.5 1 calc R U P A 2
H15D H 0.027978 0.403428 0.230125 0.037 Uiso 0.5 1 calc R U P A 2
N1 N 0.2522(3) 0.9971(3) 0.6150(3) 0.0181(7) Uani 1 1 d . . . . .
N2 N 0.2158(3) 0.4021(3) 0.1185(3) 0.0237(7) Uani 1 1 d . . . . .
Cl1 Cl 0.42364(8) 0.61837(9) 0.38361(8) 0.01990(19) Uani 1 1 d . . . . .
Cl2 Cl 0.77479(9) 0.36065(9) 0.25833(8) 0.0236(2) Uani 1 1 d . . . . .
Cl3 Cl 0.82499(9) 0.66760(9) 0.22497(8) 0.0251(2) Uani 1 1 d . . . . .
Cl4 Cl 0.90059(9) 0.42155(9) 0.49088(9) 0.0257(2) Uani 1 1 d . . . . .
Cl5 Cl 0.63168(9) 0.73274(9) 0.54901(9) 0.0263(2) Uani 1 1 d . . . . .
Bi1 Bi 0.69677(2) 0.53648(2) 0.41474(2) 0.01441(4) Uani 1 1 d . . . . .

loop_
_atom_site_aniso_label
_atom_site_aniso_U_11
_atom_site_aniso_U_22
_atom_site_aniso_U_33
_atom_site_aniso_U_23
_atom_site_aniso_U_13
_atom_site_aniso_U_12
C1 0.041(3) 0.052(4) 0.046(3) 0.014(3) 0.000(2) -0.003(3)
C2 0.033(2) 0.026(3) 0.029(2) 0.0013(19) -0.0109(19) -0.009(2)
C3 0.025(2) 0.027(2) 0.025(2) -0.0037(19) -0.0091(17) -0.0036(19)
C4 0.0205(19) 0.024(2) 0.027(2) -0.0002(17) -0.0127(16) -0.0069(18)
C5 0.0182(19) 0.022(2) 0.027(2) -0.0035(17) -0.0084(16) -0.0083(18)
C6 0.028(2) 0.015(2) 0.024(2) -0.0032(17) -0.0093(17) -0.0073(18)
C7 0.0211(19) 0.014(2) 0.028(2) -0.0058(17) -0.0082(16) 0.0003(17)
C8 0.0242(19) 0.015(2) 0.0121(18) 0.0007(15) -0.0050(15) -0.0070(17)
C9 0.030(2) 0.014(2) 0.031(2) -0.0068(17) -0.0146(18) -0.0001(18)
C10 0.026(2) 0.012(2) 0.030(2) -0.0051(17) -0.0106(17) 0.0013(18)
C16 0.034(2) 0.045(3) 0.019(2) -0.002(2) -0.0124(18) -0.016(2)
C17 0.030(2) 0.034(3) 0.015(2) 0.0000(18) -0.0077(16) -0.015(2)
C18 0.0266(19) 0.017(2) 0.019(2) -0.0035(16) -0.0080(16) -0.0054(18)
C19 0.046(3) 0.059(3) 0.018(2) -0.010(2) -0.0040(19) -0.034(3)
C20 0.046(3) 0.051(3) 0.017(2) -0.007(2) -0.0052(19) -0.027(3)
N1 0.0219(16) 0.0147(18) 0.0163(16) -0.0018(13) -0.0042(13) -0.0057(15)
N2 0.0202(16) 0.023(2) 0.0249(19) -0.0021(15) -0.0076(14) -0.0037(15)
Cl1 0.0187(4) 0.0211(5) 0.0177(5) -0.0018(4) -0.0047(3) -0.0046(4)
Cl2 0.0266(5) 0.0231(6) 0.0243(5) -0.0069(4) -0.0062(4) -0.0102(4)
Cl3 0.0343(5) 0.0266(6) 0.0199(5) -0.0024(4) -0.0046(4) -0.0190(5)
Cl4 0.0223(5) 0.0246(6) 0.0353(6) -0.0030(4) -0.0159(4) -0.0063(4)
Cl5 0.0299(5) 0.0205(5) 0.0255(5) -0.0088(4) -0.0041(4) -0.0052(5)
Bi1 0.01418(7) 0.01378(8) 0.01615(7) -0.00218(5) -0.00468(5) -0.00497(6)

loop_
_atom_type_symbol
_atom_type_description
_atom_type_scat_dispersion_real
_atom_type_scat_dispersion_imag
_atom_type_scat_source
C C 0.0033 0.0016 'International Tables Vol C Tables 4.2.6.8 and 6.1.1.4'
H H 0.0000 0.0000 'International Tables Vol C Tables 4.2.6.8 and 6.1.1.4'
N N 0.0061 0.0033 'International Tables Vol C Tables 4.2.6.8 and 6.1.1.4'
Cl Cl 0.1484 0.1585 'International Tables Vol C Tables 4.2.6.8 and 6.1.1.4'
Bi Bi -4.1077 10.2566 'International Tables Vol C Tables 4.2.6.8 and 6.1.1.4'

loop_
_geom_angle_atom_site_label_1
_geom_angle_atom_site_label_2
_geom_angle_atom_site_label_3
_geom_angle
_geom_angle_site_symmetry_1
_geom_angle_site_symmetry_3
_geom_angle_publ_flag
C2 C1 H1A 109.5 . . ?
C2 C1 H1B 109.5 . . ?
H1A C1 H1B 109.5 . . ?
C2 C1 H1C 109.5 . . ?
H1A C1 H1C 109.5 . . ?
H1B C1 H1C 109.5 . . ?
C1 C2 C3 113.9(4) . . ?
C1 C2 H2A 108.8 . . ?
C3 C2 H2A 108.8 . . ?
C1 C2 H2B 108.8 . . ?
C3 C2 H2B 108.8 . . ?
H2A C2 H2B 107.7 . . ?
C4 C3 C2 111.7(3) . . ?
C4 C3 H3A 109.3 . . ?
C2 C3 H3A 109.3 . . ?
C4 C3 H3B 109.3 . . ?
C2 C3 H3B 109.3 . . ?
H3A C3 H3B 107.9 . . ?
C3 C4 C5 115.0(3) . . ?
C3 C4 H4A 108.5 . . ?
C5 C4 H4A 108.5 . . ?
C3 C4 H4B 108.5 . . ?
C5 C4 H4B 108.5 . . ?
H4A C4 H4B 107.5 . . ?
N1 C5 C4 110.9(3) . . ?
N1 C5 H5A 109.5 . . ?
C4 C5 H5A 109.5 . . ?
N1 C5 H5B 109.5 . . ?
C4 C5 H5B 109.5 . . ?
H5A C5 H5B 108.0 . . ?
N1 C6 C7 121.0(3) . . ?
N1 C6 H6A 119.5 . . ?
C7 C6 H6A 119.5 . . ?
C6 C7 C8 120.3(4) . . ?
C6 C7 H7A 119.9 . . ?
C8 C7 H7A 119.9 . . ?
C9 C8 C7 117.2(3) . . ?
C9 C8 C8 122.3(4) . 2_576 ?
C7 C8 C8 120.5(4) . 2_576 ?
C10 C9 C8 120.7(3) . . ?
C10 C9 H9A 119.7 . . ?
C8 C9 H9A 119.7 . . ?
N1 C10 C9 120.7(4) . . ?
N1 C10 H10A 119.7 . . ?
C9 C10 H10A 119.7 . . ?
N2 C16 C17 121.1(3) . . ?
N2 C16 H16A 119.4 . . ?
C17 C16 H16A 119.4 . . ?
C16 C17 C18 120.4(3) . . ?
C16 C17 H17A 119.8 . . ?
C18 C17 H17A 119.8 . . ?
C17 C18 C19 116.8(3) . . ?
C17 C18 C18 120.8(4) . 2_665 ?
C19 C18 C18 122.4(4) . 2_665 ?
C20 C19 C18 120.8(3) . . ?
C20 C19 H19A 119.6 . . ?
C18 C19 H19A 119.6 . . ?
N2 C20 C19 120.9(4) . . ?
N2 C20 H20A 119.6 . . ?
C19 C20 H20A 119.6 . . ?
C15B C1B C13B 114.4(6) . . ?
C15B C1B H1BA 108.7 . . ?
C13B C1B H1BA 108.7 . . ?
C15B C1B H1BB 108.7 . . ?
C13B C1B H1BB 108.7 . . ?
H1BA C1B H1BB 107.6 . . ?
C13B C2B C11B 131.2(9) . . ?
C13B C2B H2BA 114.4 . . ?
C11B C2B H2BA 114.4 . . ?
C2B C11B H11A 109.5 . . ?
C2B C11B H11B 109.5 . . ?
H11A C11B H11B 109.5 . . ?
C2B C11B H11C 109.5 . . ?
H11A C11B H11C 109.5 . . ?
H11B C11B H11C 109.5 . . ?
C2B C13B C1B 138.9(8) . . ?
C2B C13B H13A 102.4 . . ?
C1B C13B H13A 102.4 . . ?
C2B C13B H13B 102.4 . . ?
C1B C13B H13B 102.4 . . ?
H13A C13B H13B 104.9 . . ?
C1B C15B N2 112.9(4) . . ?
C1B C15B H15A 109.0 . . ?
N2 C15B H15A 109.0 . . ?
C1B C15B H15B 109.0 . . ?
N2 C15B H15B 109.0 . . ?
H15A C15B H15B 107.8 . . ?
C13A C1A C15A 115.4(6) . . ?
C13A C1A H1AA 108.4 . . ?
C15A C1A H1AA 108.4 . . ?
C13A C1A H1AB 108.4 . . ?
C15A C1A H1AB 108.4 . . ?
H1AA C1A H1AB 107.5 . . ?
C13A C2A C11A 116.5(8) . . ?
C13A C2A H2AA 108.2 . . ?
C11A C2A H2AA 108.2 . . ?
C13A C2A H2AB 108.2 . . ?
C11A C2A H2AB 108.2 . . ?
H2AA C2A H2AB 107.3 . . ?
C2A C11A H11D 109.5 . . ?
C2A C11A H11E 109.5 . . ?
H11D C11A H11E 109.5 . . ?
C2A C11A H11F 109.5 . . ?
H11D C11A H11F 109.5 . . ?
H11E C11A H11F 109.5 . . ?
C2A C13A C1A 121.4(8) . . ?
C2A C13A H13C 107.0 . . ?
C1A C13A H13C 107.0 . . ?
C2A C13A H13D 107.0 . . ?
C1A C13A H13D 107.0 . . ?
H13C C13A H13D 106.7 . . ?
N2 C15A C1A 107.4(4) . . ?
N2 C15A H15C 110.2 . . ?
C1A C15A H15C 110.2 . . ?
N2 C15A H15D 110.2 . . ?
C1A C15A H15D 110.2 . . ?
H15C C15A H15D 108.5 . . ?
C6 N1 C10 120.1(3) . . ?
C6 N1 C5 120.4(3) . . ?
C10 N1 C5 119.4(3) . . ?
C20 N2 C16 120.0(3) . . ?
C20 N2 C15A 120.0(3) . . ?
C16 N2 C15A 119.8(3) . . ?
C20 N2 C15B 120.0(3) . . ?
C16 N2 C15B 119.8(3) . . ?
Bi1 Cl1 Bi1 100.49(3) 2_666 . ?
Cl4 Bi1 Cl3 93.09(3) . . ?
Cl4 Bi1 Cl2 91.11(3) . . ?
Cl3 Bi1 Cl2 86.71(3) . . ?
Cl4 Bi1 Cl5 89.79(3) . . ?
Cl3 Bi1 Cl5 86.18(3) . . ?
Cl2 Bi1 Cl5 172.87(3) . . ?
Cl4 Bi1 Cl1 83.57(3) . 2_666 ?
Cl3 Bi1 Cl1 176.03(3) . 2_666 ?
Cl2 Bi1 Cl1 91.20(3) . 2_666 ?
Cl5 Bi1 Cl1 95.94(3) . 2_666 ?
Cl4 Bi1 Cl1 163.02(3) . . ?
Cl3 Bi1 Cl1 103.76(3) . . ?
Cl2 Bi1 Cl1 87.87(3) . . ?
Cl5 Bi1 Cl1 93.32(3) . . ?
Cl1 Bi1 Cl1 79.51(3) 2_666 . ?

loop_
_geom_bond_atom_site_label_1
_geom_bond_atom_site_label_2
_geom_bond_distance
_geom_bond_site_symmetry_2
_geom_bond_publ_flag
C1 C2 1.503(5) . ?
C1 H1A 0.9800 . ?
C1 H1B 0.9800 . ?
C1 H1C 0.9800 . ?
C2 C3 1.526(5) . ?
C2 H2A 0.9900 . ?
C2 H2B 0.9900 . ?
C3 C4 1.515(5) . ?
C3 H3A 0.9900 . ?
C3 H3B 0.9900 . ?
C4 C5 1.517(5) . ?
C4 H4A 0.9900 . ?
C4 H4B 0.9900 . ?
C5 N1 1.488(4) . ?
C5 H5A 0.9900 . ?
C5 H5B 0.9900 . ?
C6 N1 1.339(5) . ?
C6 C7 1.364(5) . ?
C6 H6A 0.9500 . ?
C7 C8 1.401(4) . ?
C7 H7A 0.9500 . ?
C8 C9 1.378(5) . ?
C8 C8 1.492(6) 2_576 ?
C9 C10 1.372(5) . ?
C9 H9A 0.9500 . ?
C10 N1 1.347(4) . ?
C10 H10A 0.9500 . ?
C16 N2 1.341(4) . ?
C16 C17 1.373(5) . ?
C16 H16A 0.9500 . ?
C17 C18 1.382(4) . ?
C17 H17A 0.9500 . ?
C18 C19 1.397(5) . ?
C18 C18 1.480(6) 2_665 ?
C19 C20 1.362(5) . ?
C19 H19A 0.9500 . ?
C20 N2 1.336(4) . ?
C20 H20A 0.9500 . ?
C1B C15B 1.449(9) . ?
C1B C13B 1.525(13) . ?
C1B H1BA 0.9900 . ?
C1B H1BB 0.9900 . ?
C2B C13B 1.478(14) . ?
C2B C11B 1.511(13) . ?
C2B H2BA 0.9500 . ?
C11B H11A 0.9800 . ?
C11B H11B 0.9800 . ?
C11B H11C 0.9800 . ?
C13B H13A 0.9900 . ?
C13B H13B 0.9900 . ?
C15B N2 1.485(4) . ?
C15B H15A 0.9900 . ?
C15B H15B 0.9900 . ?
C1A C13A 1.523(12) . ?
C1A C15A 1.558(9) . ?
C1A H1AA 0.9900 . ?
C1A H1AB 0.9900 . ?
C2A C13A 1.363(12) . ?
C2A C11A 1.526(13) . ?
C2A H2AA 0.9900 . ?
C2A H2AB 0.9900 . ?
C11A H11D 0.9800 . ?
C11A H11E 0.9800 . ?
C11A H11F 0.9800 . ?
C13A H13C 0.9900 . ?
C13A H13D 0.9900 . ?
C15A N2 1.485(4) . ?
C15A H15C 0.9900 . ?
C15A H15D 0.9900 . ?
Cl1 Bi1 2.8466(9) 2_666 ?
Cl1 Bi1 2.9877(9) . ?
Cl2 Bi1 2.6593(9) . ?
Cl3 Bi1 2.6536(9) . ?
Cl4 Bi1 2.5281(9) . ?
Cl5 Bi1 2.7028(9) . ?
